data_4319595
loop_
_publ_author_name
'James P. Collman'
'Roman Boulatov'

_publ_contact_author_address
;
    Department of Chemistry
Stanford University
Stanford, CA 94305-5080
;
_publ_contact_author_email ' jpc@chem.stanford.edu '
_publ_contact_author_fax ' 650-7250259 '
_publ_contact_author_name ' Prof. James P. Collman'
_publ_contact_author_phone ' 650 - 7250283 '
_publ_section_title
;
 Aromatic and Benzylic C-H Bond Activation in the System
 Bis(dicarbonylrhodium(I))- porphyrinate-Hydrocarbon Solvent
;
_journal_name_full 'Inorganic Chemistry'
_journal_page_first 2461
_journal_page_last 2464
_journal_paper_doi 10.1021/ic0011112
_journal_volume 40
_journal_year 2001
_chemical_formula_sum 'C56 H47 N4 Rh'
_chemical_formula_weight 878.92
_space_group_IT_number 2
_symmetry_cell_setting triclinic
_symmetry_Int_Tables_number 2
_symmetry_space_group_name_Hall '-P 1'
_symmetry_space_group_name_H-M 'P -1'
_audit_creation_date 19100-09-18
_audit_creation_method 'by teXsan for Windows v1.0'
_audit_update_record
;
manual editing of the cif file, last date: 10/22/2000
;
_cell_angle_alpha 91.356(1)
_cell_angle_beta 110.979(1)
_cell_angle_gamma 114.425(1)
_cell_formula_units_Z 2
_cell_length_a 12.1483(3)
_cell_length_b 12.5044(3)
_cell_length_c 16.7334(4)
_cell_measurement_reflns_used 6557
_cell_measurement_temperature 273.2
_cell_measurement_theta_max 24.71
_cell_measurement_theta_min 1.825
_cell_volume 2116.47(9)
_computing_cell_refinement 'MSC/AFC Diffractometer Control'
_computing_data_collection 'MSC/AFC Diffractometer Control'
_computing_data_reduction 'teXsan for Windows (MSC, 1997)'
_computing_publication_material 'teXsan for Windows (MSC, 1997)'
_computing_structure_refinement 'teXsan for Windows (MSC, 1997)'
_computing_structure_solution
;
SHELXS86 (Sheldrick, 1985)
;
_diffrn_ambient_temperature 124
_diffrn_measurement_device 'Siemens SMART'
_diffrn_measurement_method w
_diffrn_orient_matrix_UB_11 0.00000
_diffrn_orient_matrix_UB_12 0.00000
_diffrn_orient_matrix_UB_13 0.00000
_diffrn_orient_matrix_UB_21 0.00000
_diffrn_orient_matrix_UB_22 0.00000
_diffrn_orient_matrix_UB_23 0.00000
_diffrn_orient_matrix_UB_31 0.00000
_diffrn_orient_matrix_UB_32 0.00000
_diffrn_orient_matrix_UB_33 0.00000
_diffrn_radiation_detector 'scintillation counter'
_diffrn_radiation_monochromator graphite
_diffrn_radiation_source 'X-ray tube'
_diffrn_radiation_type 'Mo K\a'
_diffrn_radiation_wavelength 0.7107
_diffrn_reflns_av_R_equivalents 0.04194
_diffrn_reflns_limit_h_max 14
_diffrn_reflns_limit_h_min 0
_diffrn_reflns_limit_k_max 13
_diffrn_reflns_limit_k_min -14
_diffrn_reflns_limit_l_max 17
_diffrn_reflns_limit_l_min -19
_diffrn_reflns_number 11166
_diffrn_reflns_reduction_process 'Lp corrections applied'
_diffrn_reflns_theta_max 24.71
_diffrn_reflns_theta_min 1.83
_diffrn_standards_decay_% 0.00
_diffrn_standards_interval_count 0
_diffrn_standards_number 0
_exptl_absorpt_coefficient_mu 0.447
_exptl_absorpt_correction_type none
_exptl_crystal_colour dark-red
_exptl_crystal_density_diffrn 1.379
_exptl_crystal_density_meas ?
_exptl_crystal_description rhombic
_exptl_crystal_F_000 912.00
_exptl_crystal_size_max 0.26
_exptl_crystal_size_mid 0.17
_exptl_crystal_size_min 0.10
_refine_diff_density_max 1.66
_refine_diff_density_min -0.78
_refine_ls_extinction_method none
_refine_ls_goodness_of_fit_all 1.862
_refine_ls_goodness_of_fit_ref 1.860
_refine_ls_hydrogen_treatment noref
_refine_ls_matrix_type full
_refine_ls_number_constraints 0
_refine_ls_number_parameters 520
_refine_ls_number_reflns 7002
_refine_ls_number_restraints 5
_refine_ls_R_factor_all 0.0856
_refine_ls_shift/su_max 0.7900
_refine_ls_shift/su_mean 0.0315
_refine_ls_structure_factor_coef Fsqd
_refine_ls_weighting_details 'w = 1/[\s^2^(Fo) + 0.00022|Fo|^2^]'
_refine_ls_weighting_scheme sigma
_refine_ls_wR_factor_all 0.1350
_reflns_number_gt 7002
_reflns_number_total 7002
_reflns_threshold_expression I>0.00\s(I)
_cod_data_source_file ic0011112.cif
_cod_data_source_block General(IC0011112)
_cod_depositor_comments
;
The following automatic conversions were performed:

'_exptl_crystal_density_meas' value 'not measured' was changed to '?'
- the value is perceived as not measured.

Automatic conversion script
Id: cif_fix_values 3008 2015-01-20 13:52:24Z robertas 
;
_cod_original_cell_volume 2116.5(1)
_cod_original_sg_symbol_H-M 'P -1 '
_cod_original_formula_sum 'C56 H47 N4 Rh '
_cod_database_code 4319595

loop_
_symmetry_equiv_pos_as_xyz
'   +x,   +y,   +z'
'   -x,   -y,   -z'

loop_
_atom_site_label
_atom_site_fract_x
_atom_site_fract_y
_atom_site_fract_z
_atom_site_U_iso_or_equiv
_atom_site_occupancy
_atom_site_refinement_flags
_atom_site_adp_type
_atom_site_calc_flag
_atom_site_calc_attached_atom
Rh(0) 0.08676(3) 0.09692(2) 0.16169(2) 0.01460(7) 1.000 . Uani d ?
N(1) 0.0022(3) 0.1448(2) 0.0504(2) 0.0155(7) 1.000 . Uani d ?
N(2) -0.0847(3) -0.0542(2) 0.1308(2) 0.0148(7) 1.000 . Uani d ?
N(3) 0.1778(3) 0.0367(2) 0.2639(2) 0.0172(7) 1.000 . Uani d ?
N(4) 0.2591(3) 0.2457(2) 0.1901(2) 0.0167(7) 1.000 . Uani d ?
C(1) 0.0639(3) 0.2434(3) 0.0192(2) 0.0150(8) 1.000 . Uani d ?
C(2) -0.0285(3) 0.2390(3) -0.0656(2) 0.0172(8) 1.000 . Uani d ?
C(3) -0.1431(3) 0.1417(3) -0.0831(2) 0.0189(8) 1.000 . Uani d ?
C(4) -0.1258(3) 0.0842(3) -0.0098(2) 0.0150(8) 1.000 . Uani d ?
C(5) -0.2267(3) -0.0140(3) 0.0000(2) 0.0140(8) 1.000 . Uani d ?
C(6) -0.2055(3) -0.0774(3) 0.0671(2) 0.0167(8) 1.000 . Uani d ?
C(7) -0.3067(3) -0.1790(3) 0.0785(2) 0.0186(8) 1.000 . Uani d ?
C(8) -0.2466(3) -0.2182(3) 0.1478(2) 0.0178(8) 1.000 . Uani d ?
C(9) -0.1068(3) -0.1406(3) 0.1806(2) 0.0149(8) 1.000 . Uani d ?
C(10) -0.0098(3) -0.1517(3) 0.2517(2) 0.0166(8) 1.000 . Uani d ?
C(11) 0.1219(3) -0.0705(3) 0.2878(2) 0.0188(8) 1.000 . Uani d ?
C(12) 0.2225(4) -0.0809(3) 0.3609(2) 0.0221(9) 1.000 . Uani d ?
C(13) 0.3335(3) 0.0199(3) 0.3825(2) 0.0224(9) 1.000 . Uani d ?
C(14) 0.3076(3) 0.0964(3) 0.3225(2) 0.0176(8) 1.000 . Uani d ?
C(15) 0.3981(3) 0.2120(3) 0.3258(2) 0.0173(8) 1.000 . Uani d ?
C(16) 0.3740(3) 0.2816(3) 0.2639(2) 0.0168(8) 1.000 . Uani d ?
C(17) 0.4687(3) 0.3999(3) 0.2648(2) 0.0226(9) 1.000 . Uani d ?
C(18) 0.4111(3) 0.4330(3) 0.1922(2) 0.0213(9) 1.000 . Uani d ?
C(19) 0.2801(3) 0.3375(3) 0.1438(2) 0.0182(8) 1.000 . Uani d ?
C(20) 0.1907(3) 0.3357(3) 0.0634(2) 0.0161(8) 1.000 . Uani d ?
C(21) -0.3646(3) -0.0517(3) -0.0645(2) 0.0175(8) 1.000 . Uani d ?
C(22) -0.4396(3) -0.1611(3) -0.1206(2) 0.0186(8) 1.000 . Uani d ?
C(23) -0.5651(4) -0.1915(3) -0.1829(2) 0.0256(9) 1.000 . Uani d ?
C(24) -0.6172(4) -0.1114(3) -0.1886(2) 0.029(1) 1.000 . Uani d ?
C(25) -0.5441(4) -0.0011(4) -0.1325(2) 0.030(1) 1.000 . Uani d ?
C(26) -0.4182(4) 0.0288(3) -0.0711(2) 0.0226(9) 1.000 . Uani d ?
C(27) -0.0568(3) -0.2586(3) 0.2916(2) 0.0172(8) 1.000 . Uani d ?
C(28) -0.0541(4) -0.2445(3) 0.3752(2) 0.0230(9) 1.000 . Uani d ?
C(29) -0.1044(4) -0.3446(3) 0.4101(2) 0.0259(9) 1.000 . Uani d ?
C(30) -0.1557(3) -0.4584(3) 0.3637(2) 0.0247(8) 1.000 . Uani d ?
C(31) -0.1577(3) -0.4739(3) 0.2811(2) 0.0226(8) 1.000 . Uani d ?
C(32) -0.1084(3) -0.3742(3) 0.2454(2) 0.0222(9) 1.000 . Uani d ?
C(33) 0.5329(3) 0.2652(3) 0.3994(2) 0.0206(8) 1.000 . Uani d ?
C(34) 0.5732(4) 0.3628(3) 0.4617(2) 0.0260(9) 1.000 . Uani d ?
C(35) 0.6971(4) 0.4132(4) 0.5291(2) 0.032(1) 1.000 . Uani d ?
C(36) 0.7841(4) 0.3663(3) 0.5352(2) 0.033(1) 1.000 . Uani d ?
C(37) 0.7466(3) 0.2697(3) 0.4731(2) 0.0249(9) 1.000 . Uani d ?
C(38) 0.6213(3) 0.2184(3) 0.4050(2) 0.0219(9) 1.000 . Uani d ?
C(39) 0.2297(3) 0.4445(3) 0.0237(2) 0.0176(8) 1.000 . Uani d ?
C(40) 0.1658(4) 0.5155(3) 0.0192(2) 0.023(1) 1.000 . Uani d ?
C(41) 0.1947(4) 0.6148(3) -0.0193(2) 0.027(1) 1.000 . Uani d ?
C(42) 0.2908(4) 0.6450(3) -0.0526(2) 0.025(1) 1.000 . Uani d ?
C(43) 0.3567(4) 0.5769(3) -0.0470(2) 0.0231(9) 1.000 . Uani d ?
C(44) 0.3260(3) 0.4768(3) -0.0087(2) 0.0181(9) 1.000 . Uani d ?
C(45) 0.0361(3) 0.1827(3) 0.2324(2) 0.0178(8) 1.000 . Uani d ?
C(46) 0.0444(4) 0.2950(3) 0.2208(2) 0.0234(9) 1.000 . Uani d ?
C(47) 0.0113(4) 0.3564(3) 0.2706(2) 0.026(1) 1.000 . Uani d ?
C(48) -0.0271(3) 0.3075(3) 0.3356(2) 0.0251(9) 1.000 . Uani d ?
C(49) -0.0361(3) 0.1959(3) 0.3478(2) 0.0216(9) 1.000 . Uani d ?
C(50) -0.0051(3) 0.1335(3) 0.2965(2) 0.0195(9) 1.000 . Uani d ?
C(51) -0.2515(7) 0.3351(6) -0.2429(4) 0.081(2) 1.000 D Uiso d ?
C(52) -0.397(1) 0.223(1) -0.2855(8) 0.183(5) 1.000 D Uiso d ?
C(53) -0.498(1) 0.241(1) -0.2774(8) 0.182(5) 1.000 D Uiso d ?
C(54) -0.640(1) 0.140(1) -0.3388(9) 0.221(6) 1.000 D Uiso d ?
C(55) -0.698(1) 0.1825(9) -0.4458(7) 0.151(4) 1.000 D Uiso d ?
C(56) -0.8089(8) 0.0701(7) -0.4608(5) 0.104(2) 1.000 D Uiso d ?
H(1) -0.0116 0.2942 -0.1026 0.019 1.000 . Uiso c ?
H(2) -0.2221 0.1161 -0.1349 0.022 1.000 . Uiso c ?
H(3) -0.3992 -0.2123 0.0440 0.022 1.000 . Uiso c ?
H(4) -0.2890 -0.2847 0.1706 0.018 1.000 . Uiso c ?
H(5) 0.2096 -0.1483 0.3882 0.024 1.000 . Uiso c ?
H(6) 0.4157 0.0389 0.4295 0.026 1.000 . Uiso c ?
H(7) 0.5552 0.4449 0.3092 0.026 1.000 . Uiso c ?
H(8) 0.4510 0.5070 0.1757 0.026 1.000 . Uiso c ?
H(9) -0.4045 -0.2171 -0.1165 0.022 1.000 . Uiso c ?
H(10) -0.6155 -0.2669 -0.2213 0.031 1.000 . Uiso c ?
H(11) -0.7039 -0.1325 -0.2305 0.036 1.000 . Uiso c ?
H(12) -0.5798 0.0544 -0.1365 0.036 1.000 . Uiso c ?
H(13) -0.3677 0.1055 -0.0329 0.027 1.000 . Uiso c ?
H(14) -0.0188 -0.1664 0.4087 0.028 1.000 . Uiso c ?
H(15) -0.1027 -0.3336 0.4669 0.031 1.000 . Uiso c ?
H(16) -0.1892 -0.5262 0.3881 0.028 1.000 . Uiso c ?
H(17) -0.1941 -0.5521 0.2477 0.027 1.000 . Uiso c ?
H(18) -0.1111 -0.3860 0.1882 0.029 1.000 . Uiso c ?
H(19) 0.5135 0.3949 0.4591 0.030 1.000 . Uiso c ?
H(20) 0.7242 0.4813 0.5718 0.039 1.000 . Uiso c ?
H(21) 0.8686 0.4001 0.5822 0.038 1.000 . Uiso c ?
H(22) 0.8059 0.2371 0.4767 0.032 1.000 . Uiso c ?
H(23) 0.5965 0.1513 0.3628 0.026 1.000 . Uiso c ?
H(24) 0.1014 0.4956 0.0433 0.028 1.000 . Uiso c ?
H(25) 0.1499 0.6624 -0.0224 0.034 1.000 . Uiso c ?
H(26) 0.3097 0.7125 -0.0803 0.029 1.000 . Uiso c ?
H(27) 0.4233 0.5978 -0.0693 0.027 1.000 . Uiso c ?
H(28) 0.3718 0.4304 -0.0052 0.022 1.000 . Uiso c ?
H(29) 0.0729 0.3307 0.1780 0.029 1.000 . Uiso c ?
H(30) 0.0158 0.4319 0.2606 0.031 1.000 . Uiso c ?
H(31) -0.0475 0.3504 0.3706 0.029 1.000 . Uiso c ?
H(32) -0.0616 0.1624 0.3922 0.027 1.000 . Uiso c ?
H(33) -0.0134 0.0562 0.3043 0.023 1.000 . Uiso c ?

loop_
_atom_site_aniso_label
_atom_site_aniso_U_11
_atom_site_aniso_U_22
_atom_site_aniso_U_33
_atom_site_aniso_U_12
_atom_site_aniso_U_13
_atom_site_aniso_U_23
Rh(0) 0.0139(1) 0.0124(1) 0.0146(1) 0.0054(1) 0.0034(1) 0.0036(1)
N(1) 0.015(1) 0.011(1) 0.017(1) 0.005(1) 0.006(1) 0.004(1)
N(2) 0.016(1) 0.012(1) 0.014(1) 0.006(1) 0.004(1) 0.004(1)
N(3) 0.013(1) 0.015(1) 0.021(1) 0.007(1) 0.004(1) 0.004(1)
N(4) 0.015(1) 0.018(1) 0.014(1) 0.008(1) 0.002(1) 0.002(1)
C(1) 0.016(2) 0.016(2) 0.016(1) 0.009(1) 0.008(1) 0.005(1)
C(2) 0.020(2) 0.018(2) 0.016(2) 0.012(1) 0.007(1) 0.009(1)
C(3) 0.020(2) 0.021(2) 0.014(2) 0.011(1) 0.002(1) 0.004(1)
C(4) 0.015(1) 0.014(2) 0.014(1) 0.007(1) 0.003(1) 0.000(1)
C(5) 0.016(2) 0.013(2) 0.010(1) 0.007(1) 0.002(1) -0.003(1)
C(6) 0.015(2) 0.016(2) 0.019(2) 0.007(1) 0.006(1) 0.002(1)
C(7) 0.016(2) 0.014(2) 0.020(2) 0.004(1) 0.006(1) 0.003(1)
C(8) 0.016(2) 0.014(2) 0.020(2) 0.003(1) 0.007(1) 0.006(1)
C(9) 0.017(2) 0.008(2) 0.018(2) 0.006(1) 0.006(1) 0.001(1)
C(10) 0.021(2) 0.014(2) 0.014(2) 0.008(1) 0.007(1) 0.002(1)
C(11) 0.022(2) 0.015(2) 0.023(2) 0.010(1) 0.011(1) 0.008(1)
C(12) 0.024(2) 0.021(2) 0.022(2) 0.010(1) 0.009(1) 0.010(1)
C(13) 0.019(2) 0.025(2) 0.018(2) 0.011(1) 0.001(1) 0.011(1)
C(14) 0.017(2) 0.019(2) 0.014(2) 0.007(1) 0.003(1) 0.002(1)
C(15) 0.012(2) 0.017(2) 0.020(2) 0.005(1) 0.004(1) 0.002(1)
C(16) 0.010(2) 0.013(2) 0.017(2) 0.001(1) 0.000(1) -0.002(1)
C(17) 0.021(2) 0.016(2) 0.024(2) 0.005(1) 0.006(2) 0.005(1)
C(18) 0.021(2) 0.016(2) 0.024(2) 0.007(1) 0.007(1) 0.007(1)
C(19) 0.019(2) 0.016(2) 0.021(2) 0.008(1) 0.010(1) 0.005(1)
C(20) 0.019(2) 0.017(2) 0.020(2) 0.012(1) 0.012(1) 0.008(1)
C(21) 0.015(2) 0.021(2) 0.014(2) 0.006(1) 0.007(1) 0.008(1)
C(22) 0.017(2) 0.020(2) 0.017(2) 0.006(1) 0.008(1) 0.006(1)
C(23) 0.022(2) 0.023(2) 0.016(2) 0.000(1) 0.003(1) 0.003(1)
C(24) 0.018(2) 0.041(2) 0.026(2) 0.011(2) 0.009(2) 0.014(1)
C(25) 0.025(2) 0.039(2) 0.030(2) 0.020(2) 0.009(1) 0.014(1)
C(26) 0.025(2) 0.022(2) 0.022(2) 0.013(2) 0.009(1) 0.007(1)
C(27) 0.015(2) 0.018(1) 0.020(1) 0.011(1) 0.006(1) 0.008(1)
C(28) 0.025(2) 0.019(2) 0.023(2) 0.009(2) 0.009(2) 0.004(1)
C(29) 0.025(2) 0.032(2) 0.019(2) 0.011(2) 0.010(2) 0.010(1)
C(30) 0.017(2) 0.022(2) 0.030(2) 0.007(1) 0.006(2) 0.016(1)
C(31) 0.017(2) 0.013(2) 0.030(2) 0.003(1) 0.005(2) 0.004(1)
C(32) 0.023(2) 0.022(2) 0.024(2) 0.013(2) 0.009(2) 0.007(1)
C(33) 0.014(2) 0.020(2) 0.020(2) 0.001(1) 0.005(1) 0.011(1)
C(34) 0.021(2) 0.024(2) 0.027(2) 0.007(2) 0.007(1) 0.004(1)
C(35) 0.031(2) 0.034(2) 0.019(2) 0.010(2) 0.002(1) 0.004(2)
C(36) 0.021(2) 0.036(2) 0.021(2) 0.002(2) -0.001(2) 0.008(1)
C(37) 0.015(2) 0.032(2) 0.027(2) 0.011(2) 0.007(1) 0.018(1)
C(38) 0.021(2) 0.024(2) 0.019(2) 0.010(1) 0.007(1) 0.013(1)
C(39) 0.013(2) 0.016(2) 0.015(2) 0.002(1) 0.003(1) 0.004(1)
C(40) 0.027(2) 0.023(2) 0.025(2) 0.013(2) 0.016(2) 0.011(1)
C(41) 0.033(2) 0.022(2) 0.033(2) 0.017(2) 0.015(2) 0.012(2)
C(42) 0.032(2) 0.019(2) 0.024(2) 0.011(2) 0.012(2) 0.003(2)
C(43) 0.023(2) 0.017(2) 0.027(2) 0.003(1) 0.014(2) 0.006(1)
C(44) 0.020(2) 0.018(2) 0.016(2) 0.010(1) 0.005(1) 0.001(1)
C(45) 0.013(2) 0.017(2) 0.019(2) 0.006(1) 0.003(1) 0.000(1)
C(46) 0.025(2) 0.021(2) 0.026(2) 0.010(2) 0.012(2) 0.009(1)
C(47) 0.029(2) 0.018(2) 0.031(2) 0.012(2) 0.011(2) 0.001(1)
C(48) 0.021(2) 0.024(2) 0.027(2) 0.008(2) 0.008(2) -0.003(1)
C(49) 0.023(2) 0.024(2) 0.019(2) 0.009(2) 0.012(2) 0.006(1)
C(50) 0.021(2) 0.013(2) 0.022(2) 0.007(1) 0.007(1) 0.004(1)

loop_
_atom_type_symbol
_atom_type_oxidation_number
_atom_type_number_in_cell
_atom_type_scat_dispersion_real
_atom_type_scat_dispersion_imag
_atom_type_scat_source
Rh 0 2 -1.287 0.919
;International Tables for Crystallography
(1992, Vol. C, Tables 4.2.6.8 and 6.1.1.1)
;
N 0 8 0.004 0.003
;International Tables for Crystallography
(1992, Vol. C, Table 6.1.1.2)
;
C 0 112 0.002 0.002
;International Tables for Crystallography
(1992, Vol. C, Table 6.1.1.2)
;
H 0 94 0.000 0.000
;International Tables for Crystallography
(1992, Vol. C, Table 6.1.1.2)
;

loop_
_geom_angle_atom_site_label_1
_geom_angle_atom_site_label_2
_geom_angle_atom_site_label_3
_geom_angle
_geom_angle_site_symmetry_1
_geom_angle_site_symmetry_2
_geom_angle_site_symmetry_3
_geom_angle_publ_flag
N(1) Rh N(2) 89.6(1) . . . ?
N(1) Rh N(3) 172.5(1) . . . ?
N(1) Rh N(4) 90.0(1) . . . ?
N(1) Rh C(45) 93.8(2) . . . ?
N(2) Rh N(3) 90.0(1) . . . ?
N(2) Rh N(4) 178.4(2) . . . ?
N(2) Rh C(45) 91.1(2) . . . ?
N(3) Rh N(4) 90.1(1) . . . ?
N(3) Rh C(45) 93.7(2) . . . ?
N(4) Rh C(45) 90.5(2) . . . ?
Rh N(1) C(1) 126.3(3) . . . ?
Rh N(1) C(4) 126.8(3) . . . ?
C(1) N(1) C(4) 106.9(4) . . . ?
Rh N(2) C(6) 126.2(3) . . . ?
Rh N(2) C(9) 125.6(3) . . . ?
C(6) N(2) C(9) 107.0(4) . . . ?
Rh N(3) C(11) 126.7(3) . . . ?
Rh N(3) C(14) 126.1(3) . . . ?
C(11) N(3) C(14) 107.2(4) . . . ?
Rh N(4) C(16) 126.5(3) . . . ?
Rh N(4) C(19) 126.5(3) . . . ?
C(16) N(4) C(19) 106.6(4) . . . ?
N(1) C(1) C(2) 108.6(4) . . . ?
N(1) C(1) C(20) 126.2(4) . . . ?
C(2) C(1) C(20) 125.2(4) . . . ?
C(1) C(2) C(3) 107.6(4) . . . ?
C(1) C(2) H(1) 126.6 . . . no
C(3) C(2) H(1) 125.9 . . . no
C(2) C(3) C(4) 107.5(4) . . . ?
C(2) C(3) H(2) 126.1 . . . no
C(4) C(3) H(2) 126.3 . . . no
N(1) C(4) C(3) 109.4(4) . . . ?
N(1) C(4) C(5) 125.9(4) . . . ?
C(3) C(4) C(5) 124.6(4) . . . ?
C(4) C(5) C(6) 123.7(4) . . . ?
C(4) C(5) C(21) 117.5(4) . . . ?
C(6) C(5) C(21) 118.8(4) . . . ?
N(2) C(6) C(5) 125.5(4) . . . ?
N(2) C(6) C(7) 109.4(4) . . . ?
C(5) C(6) C(7) 125.1(4) . . . ?
C(6) C(7) C(8) 107.4(4) . . . ?
C(6) C(7) H(3) 126.2 . . . no
C(8) C(7) H(3) 126.4 . . . no
C(7) C(8) C(9) 107.4(4) . . . ?
C(7) C(8) H(4) 126.3 . . . no
C(9) C(8) H(4) 126.3 . . . no
N(2) C(9) C(8) 108.8(4) . . . ?
N(2) C(9) C(10) 126.0(4) . . . ?
C(8) C(9) C(10) 125.2(4) . . . ?
C(9) C(10) C(11) 124.7(4) . . . ?
C(9) C(10) C(27) 116.2(4) . . . ?
C(11) C(10) C(27) 119.0(4) . . . ?
N(3) C(11) C(10) 125.8(4) . . . ?
N(3) C(11) C(12) 108.8(4) . . . ?
C(10) C(11) C(12) 125.2(4) . . . ?
C(11) C(12) C(13) 107.6(4) . . . ?
C(11) C(12) H(5) 125.2 . . . no
C(13) C(12) H(5) 127.2 . . . no
C(12) C(13) C(14) 108.1(4) . . . ?
C(12) C(13) H(6) 126.1 . . . no
C(14) C(13) H(6) 125.8 . . . no
N(3) C(14) C(13) 108.2(4) . . . ?
N(3) C(14) C(15) 126.3(4) . . . ?
C(13) C(14) C(15) 125.5(4) . . . ?
C(14) C(15) C(16) 124.6(4) . . . ?
C(14) C(15) C(33) 118.2(4) . . . ?
C(16) C(15) C(33) 117.1(4) . . . ?
N(4) C(16) C(15) 125.3(4) . . . ?
N(4) C(16) C(17) 109.4(4) . . . ?
C(15) C(16) C(17) 125.2(4) . . . ?
C(16) C(17) C(18) 107.0(4) . . . ?
C(16) C(17) H(7) 125.8 . . . no
C(18) C(17) H(7) 127.2 . . . no
C(17) C(18) C(19) 108.4(4) . . . ?
C(17) C(18) H(8) 125.3 . . . no
C(19) C(18) H(8) 126.3 . . . no
N(4) C(19) C(18) 108.6(4) . . . ?
N(4) C(19) C(20) 125.4(4) . . . ?
C(18) C(19) C(20) 126.0(4) . . . ?
C(1) C(20) C(19) 124.7(4) . . . ?
C(1) C(20) C(39) 117.2(4) . . . ?
C(19) C(20) C(39) 118.0(4) . . . ?
C(5) C(21) C(22) 122.5(4) . . . ?
C(5) C(21) C(26) 119.2(4) . . . ?
C(22) C(21) C(26) 118.2(4) . . . ?
C(21) C(22) C(23) 121.4(4) . . . ?
C(21) C(22) H(9) 119.1 . . . no
C(23) C(22) H(9) 119.5 . . . no
C(22) C(23) C(24) 119.9(4) . . . ?
C(22) C(23) H(10) 120.6 . . . no
C(24) C(23) H(10) 119.6 . . . no
C(23) C(24) C(25) 119.9(5) . . . ?
C(23) C(24) H(11) 120.1 . . . no
C(25) C(24) H(11) 120.0 . . . no
C(24) C(25) C(26) 119.7(5) . . . ?
C(24) C(25) H(12) 120.0 . . . no
C(26) C(25) H(12) 120.3 . . . no
C(21) C(26) C(25) 120.9(4) . . . ?
C(21) C(26) H(13) 119.7 . . . no
C(25) C(26) H(13) 119.4 . . . no
C(10) C(27) C(28) 120.5(4) . . . ?
C(10) C(27) C(32) 121.2(4) . . . ?
C(28) C(27) C(32) 118.3(4) . . . ?
C(27) C(28) C(29) 120.2(4) . . . ?
C(27) C(28) H(14) 120.3 . . . no
C(29) C(28) H(14) 119.5 . . . no
C(28) C(29) C(30) 121.1(4) . . . ?
C(28) C(29) H(15) 119.2 . . . no
C(30) C(29) H(15) 119.7 . . . no
C(29) C(30) C(31) 119.5(4) . . . ?
C(29) C(30) H(16) 120.6 . . . no
C(31) C(30) H(16) 120.0 . . . no
C(30) C(31) C(32) 119.9(4) . . . ?
C(30) C(31) H(17) 120.5 . . . no
C(32) C(31) H(17) 119.5 . . . no
C(27) C(32) C(31) 121.1(4) . . . ?
C(27) C(32) H(18) 119.7 . . . no
C(31) C(32) H(18) 119.2 . . . no
C(15) C(33) C(34) 120.8(4) . . . ?
C(15) C(33) C(38) 120.7(4) . . . ?
C(34) C(33) C(38) 118.6(4) . . . ?
C(33) C(34) C(35) 121.3(5) . . . ?
C(33) C(34) H(19) 119.4 . . . no
C(35) C(34) H(19) 119.3 . . . no
C(34) C(35) C(36) 120.2(5) . . . ?
C(34) C(35) H(20) 120.5 . . . no
C(36) C(35) H(20) 119.2 . . . no
C(35) C(36) C(37) 119.5(5) . . . ?
C(35) C(36) H(21) 120.1 . . . no
C(37) C(36) H(21) 120.4 . . . no
C(36) C(37) C(38) 120.4(5) . . . ?
C(36) C(37) H(22) 120.1 . . . no
C(38) C(37) H(22) 119.5 . . . no
C(33) C(38) C(37) 120.0(4) . . . ?
C(33) C(38) H(23) 120.6 . . . no
C(37) C(38) H(23) 119.4 . . . no
C(20) C(39) C(40) 118.6(4) . . . ?
C(20) C(39) C(44) 122.9(4) . . . ?
C(40) C(39) C(44) 118.5(4) . . . ?
C(39) C(40) C(41) 121.1(4) . . . ?
C(39) C(40) H(24) 119.2 . . . no
C(41) C(40) H(24) 119.7 . . . no
C(40) C(41) C(42) 119.5(5) . . . ?
C(40) C(41) H(25) 120.3 . . . no
C(42) C(41) H(25) 120.2 . . . no
C(41) C(42) C(43) 120.0(4) . . . ?
C(41) C(42) H(26) 119.6 . . . no
C(43) C(42) H(26) 120.3 . . . no
C(42) C(43) C(44) 120.0(5) . . . ?
C(42) C(43) H(27) 120.3 . . . no
C(44) C(43) H(27) 119.7 . . . no
C(39) C(44) C(43) 120.9(4) . . . ?
C(39) C(44) H(28) 119.7 . . . no
C(43) C(44) H(28) 119.4 . . . no
Rh C(45) C(46) 120.7(4) . . . ?
Rh C(45) C(50) 120.9(3) . . . ?
C(46) C(45) C(50) 118.4(4) . . . ?
C(45) C(46) C(47) 121.2(5) . . . ?
C(45) C(46) H(29) 120.1 . . . no
C(47) C(46) H(29) 118.8 . . . no
C(46) C(47) C(48) 119.9(4) . . . ?
C(46) C(47) H(30) 119.6 . . . no
C(48) C(47) H(30) 120.5 . . . no
C(47) C(48) C(49) 119.6(4) . . . ?
C(47) C(48) H(31) 119.9 . . . no
C(49) C(48) H(31) 120.5 . . . no
C(48) C(49) C(50) 120.3(4) . . . ?
C(48) C(49) H(32) 120.0 . . . no
C(50) C(49) H(32) 119.6 . . . no
C(45) C(50) C(49) 120.6(4) . . . ?
C(45) C(50) H(33) 119.4 . . . no
C(49) C(50) H(33) 120.0 . . . no
C(51) C(52) C(53) 117(1) . . . ?
C(52) C(53) C(54) 114(2) . . . ?

loop_
_geom_bond_atom_site_label_1
_geom_bond_atom_site_label_2
_geom_bond_distance
_geom_bond_site_symmetry_1
_geom_bond_site_symmetry_2
_geom_bond_publ_flag
Rh N(1) 2.019(4) . . ?
Rh N(2) 2.026(4) . . ?
Rh N(3) 2.027(4) . . ?
Rh N(4) 2.023(4) . . ?
Rh C(45) 1.984(4) . . ?
N(1) C(1) 1.378(5) . . ?
N(1) C(4) 1.369(5) . . ?
N(2) C(6) 1.374(6) . . ?
N(2) C(9) 1.377(5) . . ?
N(3) C(11) 1.373(6) . . ?
N(3) C(14) 1.375(6) . . ?
N(4) C(16) 1.378(5) . . ?
N(4) C(19) 1.387(6) . . ?
C(1) C(2) 1.442(6) . . ?
C(1) C(20) 1.388(6) . . ?
C(2) C(3) 1.339(6) . . ?
C(2) H(1) 0.95 . . no
C(3) C(4) 1.432(6) . . ?
C(3) H(2) 0.95 . . no
C(4) C(5) 1.395(6) . . ?
C(5) C(6) 1.400(6) . . ?
C(5) C(21) 1.490(6) . . ?
C(6) C(7) 1.431(6) . . ?
C(7) C(8) 1.354(6) . . ?
C(7) H(3) 0.95 . . no
C(8) C(9) 1.440(6) . . ?
C(8) H(4) 0.95 . . no
C(9) C(10) 1.401(6) . . ?
C(10) C(11) 1.375(6) . . ?
C(10) C(27) 1.497(6) . . ?
C(11) C(12) 1.440(6) . . ?
C(12) C(13) 1.327(7) . . ?
C(12) H(5) 0.95 . . no
C(13) C(14) 1.447(6) . . ?
C(13) H(6) 0.95 . . no
C(14) C(15) 1.393(6) . . ?
C(15) C(16) 1.396(6) . . ?
C(15) C(33) 1.502(6) . . ?
C(16) C(17) 1.446(6) . . ?
C(17) C(18) 1.339(6) . . ?
C(17) H(7) 0.95 . . no
C(18) C(19) 1.440(6) . . ?
C(18) H(8) 0.95 . . no
C(19) C(20) 1.387(6) . . ?
C(20) C(39) 1.500(6) . . ?
C(21) C(22) 1.370(6) . . ?
C(21) C(26) 1.395(6) . . ?
C(22) C(23) 1.385(7) . . ?
C(22) H(9) 0.95 . . no
C(23) C(24) 1.378(7) . . ?
C(23) H(10) 0.94 . . no
C(24) C(25) 1.379(7) . . ?
C(24) H(11) 0.95 . . no
C(25) C(26) 1.385(7) . . ?
C(25) H(12) 0.95 . . no
C(26) H(13) 0.95 . . no
C(27) C(28) 1.394(6) . . ?
C(27) C(32) 1.389(6) . . ?
C(28) C(29) 1.392(7) . . ?
C(28) H(14) 0.95 . . no
C(29) C(30) 1.372(7) . . ?
C(29) H(15) 0.95 . . no
C(30) C(31) 1.382(7) . . ?
C(30) H(16) 0.95 . . no
C(31) C(32) 1.394(6) . . ?
C(31) H(17) 0.95 . . no
C(32) H(18) 0.95 . . no
C(33) C(34) 1.378(7) . . ?
C(33) C(38) 1.398(7) . . ?
C(34) C(35) 1.379(7) . . ?
C(34) H(19) 0.95 . . no
C(35) C(36) 1.381(8) . . ?
C(35) H(20) 0.96 . . no
C(36) C(37) 1.376(7) . . ?
C(36) H(21) 0.95 . . no
C(37) C(38) 1.395(7) . . ?
C(37) H(22) 0.95 . . no
C(38) H(23) 0.95 . . no
C(39) C(40) 1.389(6) . . ?
C(39) C(44) 1.379(6) . . ?
C(40) C(41) 1.386(7) . . ?
C(40) H(24) 0.95 . . no
C(41) C(42) 1.388(7) . . ?
C(41) H(25) 0.95 . . no
C(42) C(43) 1.374(7) . . ?
C(42) H(26) 0.96 . . no
C(43) C(44) 1.392(6) . . ?
C(43) H(27) 0.95 . . no
C(44) H(28) 0.95 . . no
C(45) C(46) 1.389(6) . . ?
C(45) C(50) 1.393(6) . . ?
C(46) C(47) 1.383(7) . . ?
C(46) H(29) 0.95 . . no
C(47) C(48) 1.390(7) . . ?
C(47) H(30) 0.95 . . no
C(48) C(49) 1.379(7) . . ?
C(48) H(31) 0.94 . . no
C(49) C(50) 1.391(6) . . ?
C(49) H(32) 0.95 . . no
C(50) H(33) 0.95 . . no
C(51) C(52) 1.61(2) . . ?
C(52) C(53) 1.37(2) . . ?
C(53) C(54) 1.58(2) . . ?
C(55) C(56) 1.42(1) . . ?

loop_
_geom_torsion_atom_site_label_1
_geom_torsion_atom_site_label_2
_geom_torsion_atom_site_label_3
_geom_torsion_atom_site_label_4
_geom_torsion_site_symmetry_1
_geom_torsion_site_symmetry_2
_geom_torsion_site_symmetry_3
_geom_torsion_site_symmetry_4
_geom_torsion
_geom_torsion_publ_flag
Rh N(1) C(1) C(2) . . . . 175.1(3) no
Rh N(1) C(1) C(20) . . . . -8.5(6) no
Rh N(1) C(4) C(3) . . . . -174.7(3) no
Rh N(1) C(4) C(5) . . . . 8.9(6) no
Rh N(2) C(6) C(5) . . . . 15.1(6) no
Rh N(2) C(6) C(7) . . . . -166.5(3) no
Rh N(2) C(9) C(8) . . . . 166.8(3) no
Rh N(2) C(9) C(10) . . . . -13.1(6) no
Rh N(3) C(11) C(10) . . . . -6.8(7) no
Rh N(3) C(11) C(12) . . . . 176.8(3) no
Rh N(3) C(14) C(13) . . . . -177.6(3) no
Rh N(3) C(14) C(15) . . . . 4.4(7) no
Rh N(4) C(16) C(15) . . . . 10.7(7) no
Rh N(4) C(16) C(17) . . . . -172.6(3) no
Rh N(4) C(19) C(18) . . . . 172.5(3) no
Rh N(4) C(19) C(20) . . . . -8.8(7) no
Rh C(45) C(46) C(47) . . . . -179.0(4) no
Rh C(45) C(50) C(49) . . . . 177.8(4) no
N(1) Rh N(2) C(6) . . . . -13.3(4) no
N(1) Rh N(2) C(9) . . . . -179.3(4) no
N(1) Rh N(3) C(11) . . . . -86(1) no
N(1) Rh N(3) C(14) . . . . 94(1) no
N(1) Rh N(4) C(16) . . . . 177.8(4) no
N(1) Rh N(4) C(19) . . . . 5.3(4) no
N(1) Rh C(45) C(46) . . . . -40.6(4) no
N(1) Rh C(45) C(50) . . . . 141.2(4) no
N(1) C(1) C(2) C(3) . . . . 1.5(5) no
N(1) C(1) C(20) C(19) . . . . 6.2(7) no
N(1) C(1) C(20) C(39) . . . . -169.7(4) no
N(1) C(4) C(3) C(2) . . . . -2.7(5) no
N(1) C(4) C(5) C(6) . . . . -11.4(7) no
N(1) C(4) C(5) C(21) . . . . 167.8(4) no
N(2) Rh N(1) C(1) . . . . -175.7(4) no
N(2) Rh N(1) C(4) . . . . 2.2(4) no
N(2) Rh N(3) C(11) . . . . 0.9(4) no
N(2) Rh N(3) C(14) . . . . -178.9(4) no
N(2) Rh N(4) C(16) . . . . -105(5) no
N(2) Rh N(4) C(19) . . . . 82(5) no
N(2) Rh C(45) C(46) . . . . -130.2(4) no
N(2) Rh C(45) C(50) . . . . 51.5(4) no
N(2) C(6) C(5) C(4) . . . . -1.3(7) no
N(2) C(6) C(5) C(21) . . . . 179.5(4) no
N(2) C(6) C(7) C(8) . . . . -1.2(5) no
N(2) C(9) C(8) C(7) . . . . 0.7(5) no
N(2) C(9) C(10) C(11) . . . . 6.6(7) no
N(2) C(9) C(10) C(27) . . . . -175.5(4) no
N(3) Rh N(1) C(1) . . . . -89(1) no
N(3) Rh N(1) C(4) . . . . 89(1) no
N(3) Rh N(2) C(6) . . . . 174.2(4) no
N(3) Rh N(2) C(9) . . . . 8.2(4) no
N(3) Rh N(4) C(16) . . . . -9.7(4) no
N(3) Rh N(4) C(19) . . . . 177.8(4) no
N(3) Rh C(45) C(46) . . . . 139.7(4) no
N(3) Rh C(45) C(50) . . . . -38.6(4) no
N(3) C(11) C(10) C(9) . . . . 4.1(7) no
N(3) C(11) C(10) C(27) . . . . -173.8(4) no
N(3) C(11) C(12) C(13) . . . . 2.9(5) no
N(3) C(14) C(13) C(12) . . . . -0.7(6) no
N(3) C(14) C(15) C(16) . . . . -6.6(8) no
N(3) C(14) C(15) C(33) . . . . 175.2(4) no
N(4) Rh N(1) C(1) . . . . 2.7(4) no
N(4) Rh N(1) C(4) . . . . -179.4(4) no
N(4) Rh N(2) C(6) . . . . -90(5) no
N(4) Rh N(2) C(9) . . . . 104(5) no
N(4) Rh N(3) C(11) . . . . -177.5(4) no
N(4) Rh N(3) C(14) . . . . 2.7(4) no
N(4) Rh C(45) C(46) . . . . 49.5(4) no
N(4) Rh C(45) C(50) . . . . -128.8(4) no
N(4) C(16) C(15) C(14) . . . . -1.4(8) no
N(4) C(16) C(15) C(33) . . . . 176.8(4) no
N(4) C(16) C(17) C(18) . . . . -0.6(5) no
N(4) C(19) C(18) C(17) . . . . 0.9(6) no
N(4) C(19) C(20) C(1) . . . . 3.1(7) no
N(4) C(19) C(20) C(39) . . . . 178.9(4) no
C(1) N(1) Rh C(45) . . . . 93.2(4) no
C(1) N(1) C(4) C(3) . . . . 3.6(5) no
C(1) N(1) C(4) C(5) . . . . -172.9(4) no
C(1) C(2) C(3) C(4) . . . . 0.7(5) no
C(1) C(20) C(19) C(18) . . . . -178.5(4) no
C(1) C(20) C(39) C(40) . . . . 66.2(6) no
C(1) C(20) C(39) C(44) . . . . -113.7(5) no
C(2) C(1) N(1) C(4) . . . . -3.1(5) no
C(2) C(1) C(20) C(19) . . . . -178.0(4) no
C(2) C(1) C(20) C(39) . . . . 6.1(7) no
C(2) C(3) C(4) C(5) . . . . 173.8(4) no
C(3) C(2) C(1) C(20) . . . . -174.9(4) no
C(3) C(4) C(5) C(6) . . . . 172.6(4) no
C(3) C(4) C(5) C(21) . . . . -8.2(7) no
C(4) N(1) Rh C(45) . . . . -88.9(4) no
C(4) N(1) C(1) C(20) . . . . 173.2(4) no
C(4) C(5) C(6) C(7) . . . . -179.5(4) no
C(4) C(5) C(21) C(22) . . . . 116.2(5) no
C(4) C(5) C(21) C(26) . . . . -60.9(6) no
C(5) C(6) N(2) C(9) . . . . -176.8(4) no
C(5) C(6) C(7) C(8) . . . . 177.2(4) no
C(5) C(21) C(22) C(23) . . . . -176.7(4) no
C(5) C(21) C(26) C(25) . . . . 177.5(4) no
C(6) N(2) Rh C(45) . . . . 80.5(4) no
C(6) N(2) C(9) C(8) . . . . -1.4(5) no
C(6) N(2) C(9) C(10) . . . . 178.7(4) no
C(6) C(5) C(21) C(22) . . . . -64.5(6) no
C(6) C(5) C(21) C(26) . . . . 118.3(5) no
C(6) C(7) C(8) C(9) . . . . 0.2(5) no
C(7) C(6) N(2) C(9) . . . . 1.6(5) no
C(7) C(6) C(5) C(21) . . . . 1.3(7) no
C(7) C(8) C(9) C(10) . . . . -179.4(4) no
C(8) C(9) C(10) C(11) . . . . -173.3(4) no
C(8) C(9) C(10) C(27) . . . . 4.6(7) no
C(9) N(2) Rh C(45) . . . . -85.5(4) no
C(9) C(10) C(11) C(12) . . . . 180.0(4) no
C(9) C(10) C(27) C(28) . . . . -111.5(5) no
C(9) C(10) C(27) C(32) . . . . 66.2(6) no
C(10) C(11) N(3) C(14) . . . . 173.1(4) no
C(10) C(11) C(12) C(13) . . . . -173.5(5) no
C(10) C(27) C(28) C(29) . . . . 176.6(4) no
C(10) C(27) C(32) C(31) . . . . -177.0(4) no
C(11) N(3) Rh C(45) . . . . 92.1(4) no
C(11) N(3) C(14) C(13) . . . . 2.5(5) no
C(11) N(3) C(14) C(15) . . . . -175.5(4) no
C(11) C(10) C(27) C(28) . . . . 66.6(6) no
C(11) C(10) C(27) C(32) . . . . -115.8(5) no
C(11) C(12) C(13) C(14) . . . . -1.3(6) no
C(12) C(11) N(3) C(14) . . . . -3.3(5) no
C(12) C(11) C(10) C(27) . . . . 2.1(7) no
C(12) C(13) C(14) C(15) . . . . 177.4(5) no
C(13) C(14) C(15) C(16) . . . . 175.7(5) no
C(13) C(14) C(15) C(33) . . . . -2.5(7) no
C(14) N(3) Rh C(45) . . . . -87.8(4) no
C(14) C(15) C(16) C(17) . . . . -177.6(4) no
C(14) C(15) C(33) C(34) . . . . -114.0(5) no
C(14) C(15) C(33) C(38) . . . . 67.4(6) no
C(15) C(16) N(4) C(19) . . . . -175.6(4) no
C(15) C(16) C(17) C(18) . . . . 176.1(5) no
C(15) C(33) C(34) C(35) . . . . -179.4(5) no
C(15) C(33) C(38) C(37) . . . . 179.3(4) no
C(16) N(4) Rh C(45) . . . . 84.0(4) no
C(16) N(4) C(19) C(18) . . . . -1.3(5) no
C(16) N(4) C(19) C(20) . . . . 177.4(4) no
C(16) C(15) C(33) C(34) . . . . 67.7(6) no
C(16) C(15) C(33) C(38) . . . . -110.9(5) no
C(16) C(17) C(18) C(19) . . . . -0.2(6) no
C(17) C(16) N(4) C(19) . . . . 1.1(5) no
C(17) C(16) C(15) C(33) . . . . 0.6(7) no
C(17) C(18) C(19) C(20) . . . . -177.7(5) no
C(18) C(19) C(20) C(39) . . . . -2.7(7) no
C(19) N(4) Rh C(45) . . . . -88.5(4) no
C(19) C(20) C(39) C(40) . . . . -110.0(5) no
C(19) C(20) C(39) C(44) . . . . 70.2(6) no
C(20) C(39) C(40) C(41) . . . . -177.9(4) no
C(20) C(39) C(44) C(43) . . . . 178.4(4) no
C(21) C(22) C(23) C(24) . . . . -0.8(7) no
C(21) C(26) C(25) C(24) . . . . -0.7(8) no
C(22) C(21) C(26) C(25) . . . . 0.3(7) no
C(22) C(23) C(24) C(25) . . . . 0.3(8) no
C(23) C(22) C(21) C(26) . . . . 0.5(7) no
C(23) C(24) C(25) C(26) . . . . 0.4(8) no
C(27) C(28) C(29) C(30) . . . . 0.8(8) no
C(27) C(32) C(31) C(30) . . . . 0.1(7) no
C(28) C(27) C(32) C(31) . . . . 0.7(7) no
C(28) C(29) C(30) C(31) . . . . -0.0(8) no
C(29) C(28) C(27) C(32) . . . . -1.1(7) no
C(29) C(30) C(31) C(32) . . . . -0.4(7) no
C(33) C(34) C(35) C(36) . . . . 0.1(8) no
C(33) C(38) C(37) C(36) . . . . 0.0(7) no
C(34) C(33) C(38) C(37) . . . . 0.7(7) no
C(34) C(35) C(36) C(37) . . . . 0.6(8) no
C(35) C(34) C(33) C(38) . . . . -0.8(7) no
C(35) C(36) C(37) C(38) . . . . -0.7(7) no
C(39) C(40) C(41) C(42) . . . . -1.1(8) no
C(39) C(44) C(43) C(42) . . . . 0.1(7) no
C(40) C(39) C(44) C(43) . . . . -1.5(7) no
C(40) C(41) C(42) C(43) . . . . -0.2(8) no
C(41) C(40) C(39) C(44) . . . . 2.0(7) no
C(41) C(42) C(43) C(44) . . . . 0.7(8) no
C(45) C(46) C(47) C(48) . . . . 2.0(8) no
C(45) C(50) C(49) C(48) . . . . 0.3(7) no
C(46) C(45) C(50) C(49) . . . . -0.5(7) no
C(46) C(47) C(48) C(49) . . . . -2.1(7) no
C(47) C(46) C(45) C(50) . . . . -0.7(7) no
C(47) C(48) C(49) C(50) . . . . 1.0(7) no
C(51) C(52) C(53) C(54) . . . . 166(1) no
